data_4115999
loop_
_publ_author_name
'Yoshihiko Yamamoto'
'Hideaki Kitahara'
'Ryuji Ogawa'
'Hiroyuki Kawaguchi'
'Kazuyuki Tatsumi'
'Kenji Itoh'

_publ_section_title
;
 Ru(II)-Catalyzed Cycloadditions of 1,6-Heptadiynes with Alkenes: New
 Synthetic Potential of Ruthenacyclopentatrienes as Biscarbenoids in
 Tandem Cyclopropanation of Bicycloalkenes and Heteroatom-Assisted
 Cyclocotrimerization of 1,6-Heptadiynes with Heterocyclic Alkenes
;
_journal_name_full 'Journal of the American Chemical Society'
_journal_page_first 4310
_journal_page_last 4319
_journal_paper_doi 10.1021/ja9942890
_journal_volume 122
_journal_year 2000
_chemical_formula_moiety 'C19 H20 O8 '
_chemical_formula_sum 'C19 H20 O8'
_chemical_formula_weight 376.36
_space_group_IT_number 4
_symmetry_cell_setting monoclinic
_symmetry_Int_Tables_number 4
_symmetry_space_group_name_Hall 'P 2yb'
_symmetry_space_group_name_H-M 'P 1 21 1'
_audit_creation_date 'Sat Sep  4 08:01:04 1999'
_audit_creation_method 'from TEXRAY.INF file'
_cell_angle_alpha 90
_cell_angle_beta 120.2531(6)
_cell_angle_gamma 90
_cell_formula_units_Z 2
_cell_length_a 7.912(1)
_cell_length_b 16.578(3)
_cell_length_c 7.7275(2)
_cell_measurement_reflns_used 0
_cell_measurement_temperature 273.2
_cell_measurement_theta_max 0.0
_cell_measurement_theta_min 0.0
_cell_volume 875.54(19)
_computing_cell_refinement 'MSC/AFC Diffractometer Control'
_computing_data_collection 'MSC/AFC Diffractometer Control'
_computing_data_reduction teXsan
_computing_publication_material teXsan
_computing_structure_refinement teXsan
_diffrn_ambient_temperature 273.2
_diffrn_measurement_device_type 'Rigaku unknown'
_diffrn_orient_matrix_UB_11 0.00000
_diffrn_orient_matrix_UB_12 0.00000
_diffrn_orient_matrix_UB_13 0.00000
_diffrn_orient_matrix_UB_21 0.00000
_diffrn_orient_matrix_UB_22 0.00000
_diffrn_orient_matrix_UB_23 0.00000
_diffrn_orient_matrix_UB_31 0.00000
_diffrn_orient_matrix_UB_32 0.00000
_diffrn_orient_matrix_UB_33 0.00000
_diffrn_radiation_detector 'scintillation counter'
_diffrn_radiation_monochromator graphite
_diffrn_radiation_source 'Rigaku sealed tube'
_diffrn_radiation_type 'Mo K\a'
_diffrn_radiation_wavelength 0.7107
_diffrn_reflns_av_R_equivalents 0.000
_diffrn_reflns_av_sigmaI/netI 0.038
_diffrn_reflns_limit_h_max 9
_diffrn_reflns_limit_h_min 0
_diffrn_reflns_limit_k_max 21
_diffrn_reflns_limit_k_min 0
_diffrn_reflns_limit_l_max 7
_diffrn_reflns_limit_l_min -9
_diffrn_reflns_number 1976
_diffrn_reflns_reduction_process 'Lp corrections applied'
_diffrn_reflns_theta_max 0.00
_diffrn_reflns_theta_min 0.00
_diffrn_standards_decay_% 0.00
_diffrn_standards_interval_count 0
_diffrn_standards_number 0
_exptl_absorpt_coefficient_mu 0.112
_exptl_absorpt_correction_type none
_exptl_crystal_colour colorless
_exptl_crystal_density_diffrn 1.427
_exptl_crystal_description rhombic
_exptl_crystal_F_000 396.00
_exptl_crystal_size_max 0.500
_exptl_crystal_size_mid 0.250
_exptl_crystal_size_min 0.100
_refine_diff_density_max 0.54
_refine_diff_density_min -0.27
_refine_ls_abs_structure_Flack -3.1(10)
_refine_ls_extinction_method none
_refine_ls_goodness_of_fit_ref 2.425
_refine_ls_hydrogen_treatment noref
_refine_ls_matrix_type full
_refine_ls_number_constraints 0
_refine_ls_number_parameters 245
_refine_ls_number_reflns 1976
_refine_ls_number_restraints 0
_refine_ls_R_factor_all 0.0504
_refine_ls_R_factor_gt 0.0464
_refine_ls_shift/su_max 0.0000
_refine_ls_shift/su_mean 0.0000
_refine_ls_structure_factor_coef F
_refine_ls_weighting_details 'w = 1/[\s^2^(Fo) + 0.00031|Fo|^2^]'
_refine_ls_weighting_scheme calc
_refine_ls_wR_factor_gt 0.0625
_refine_ls_wR_factor_ref 0.0630
_reflns_number_gt 1818
_reflns_number_total 1976
_reflns_threshold_expression >2.0sigma(I)
_cod_data_source_file ja9942890_2.cif
_cod_data_source_block C12H20O8
_cod_original_cell_volume 875.6(2)
_cod_original_sg_symbol_H-M 'P 21 '
_cod_original_formula_sum 'C19 H20 O8 '
_cod_database_code 4115999

loop_
_symmetry_equiv_pos_as_xyz
x,y,z
-x,1/2+y,-z

loop_
_atom_site_label
_atom_site_type_symbol
_atom_site_fract_x
_atom_site_fract_y
_atom_site_fract_z
_atom_site_U_iso_or_equiv
_atom_site_adp_type
_atom_site_occupancy
_atom_site_calc_flag
O(1) O -0.0752(3) 0.4082(5) 0.1728(3) 0.0809(7) Uani 1.00 d
O(2) O -0.2792(2) 0.3494(4) 0.2544(2) 0.0456(4) Uani 1.00 d
O(3) O -0.4157(3) 0.2900(4) 0.4113(3) 0.0680(6) Uani 1.00 d
O(4) O 0.5421(4) 0.1801(4) 0.9590(4) 0.0784(7) Uani 1.00 d
O(5) O 0.2351(2) -0.0026(4) 0.4847(2) 0.0482(4) Uani 1.00 d
O(6) O 0.2904(3) 0.0390(4) 0.2436(2) 0.0536(5) Uani 1.00 d
O(7) O -0.1410(3) 0.1019(4) -0.1077(2) 0.0499(4) Uani 1.00 d
O(8) O -0.1889(2) 0.0039(4) 0.0611(2) 0.0468(4) Uani 1.00 d
C(1) C 0.0340(3) 0.1041(4) 0.2549(3) 0.0291(4) Uani 1.00 d
C(2) C -0.0646(3) 0.1137(4) 0.3848(3) 0.0314(5) Uani 1.00 d
C(3) C 0.0236(3) 0.1909(4) 0.4946(3) 0.0280(4) Uani 1.00 d
C(4) C 0.1246(3) 0.2301(4) 0.4262(2) 0.0276(4) Uani 1.00 d
C(5) C 0.1190(3) 0.1883(4) 0.2520(3) 0.0327(5) Uani 1.00 d
C(6) C 0.2183(3) 0.3070(4) 0.5321(3) 0.0288(4) Uani 1.00 d
C(7) C 0.0514(3) 0.3615(4) 0.5153(3) 0.0335(5) Uani 1.00 d
C(8) C -0.0965(3) 0.3781(4) 0.3006(3) 0.0457(5) Uani 1.00 d
C(9) C -0.2715(3) 0.3156(5) 0.4210(3) 0.0427(5) Uani 1.00 d
C(10) C -0.0642(3) 0.3174(4) 0.5960(3) 0.0346(5) Uani 1.00 d
C(11) C 0.0188(3) 0.2306(4) 0.6674(3) 0.0309(4) Uani 1.00 d
C(12) C 0.2332(3) 0.2427(4) 0.8375(3) 0.0365(5) Uani 1.00 d
C(13) C 0.3464(4) 0.1641(4) 0.9194(3) 0.0493(6) Uani 1.00 d
C(14) C 0.5217(3) 0.2317(5) 0.8063(3) 0.0475(6) Uani 1.00 d
C(15) C 0.3522(3) 0.2883(4) 0.7576(3) 0.0344(5) Uani 1.00 d
C(16) C 0.1980(3) 0.0410(4) 0.3466(3) 0.0322(4) Uani 1.00 d
C(17) C 0.4426(5) -0.0196(5) 0.2994(5) 0.0697(10) Uani 1.00 d
C(18) C -0.1082(3) 0.0724(4) 0.0469(3) 0.0341(5) Uani 1.00 d
C(19) C -0.3271(4) -0.0340(5) -0.1261(3) 0.0662(8) Uani 1.00 d
H(1) H -0.2057 0.1185 0.3016 0.0377 Uiso 1.00 calc
H(2) H -0.0325 0.0693 0.4769 0.0377 Uiso 1.00 calc
H(3) H 0.2492 0.1839 0.2701 0.0393 Uiso 1.00 calc
H(4) H 0.0346 0.2169 0.1278 0.0393 Uiso 1.00 calc
H(5) H 0.2898 0.3332 0.4757 0.0345 Uiso 1.00 calc
H(6) H 0.1041 0.4120 0.5874 0.0402 Uiso 1.00 calc
H(7) H -0.0592 0.3480 0.7060 0.0415 Uiso 1.00 calc
H(8) H -0.0575 0.2004 0.7112 0.0371 Uiso 1.00 calc
H(9) H 0.2355 0.2736 0.9457 0.0438 Uiso 1.00 calc
H(10) H 0.2867 0.1216 0.8213 0.0591 Uiso 1.00 calc
H(11) H 0.3490 0.1491 1.0418 0.0591 Uiso 1.00 calc
H(12) H 0.6410 0.2628 0.8511 0.0570 Uiso 1.00 calc
H(13) H 0.4941 0.2010 0.6885 0.0570 Uiso 1.00 calc
H(14) H 0.4022 0.3387 0.8311 0.0413 Uiso 1.00 calc
H(15) H 0.3891 -0.0730 0.2870 0.0836 Uiso 1.00 calc
H(16) H 0.4969 -0.0143 0.2119 0.0836 Uiso 1.00 calc
H(17) H 0.5448 -0.0101 0.4370 0.0836 Uiso 1.00 calc
H(18) H -0.4356 0.0027 -0.2032 0.0795 Uiso 1.00 calc
H(19) H -0.2628 -0.0461 -0.2017 0.0795 Uiso 1.00 calc
H(20) H -0.3755 -0.0831 -0.0991 0.0795 Uiso 1.00 calc

loop_
_atom_site_aniso_label
_atom_site_aniso_U_11
_atom_site_aniso_U_22
_atom_site_aniso_U_33
_atom_site_aniso_U_12
_atom_site_aniso_U_13
_atom_site_aniso_U_23
O(1) 0.061(1) 0.108(2) 0.070(1) 0.013(1) 0.030(1) 0.055(1)
O(2) 0.0359(7) 0.0466(9) 0.0482(8) 0.0056(6) 0.0167(6) 0.0027(6)
O(3) 0.0361(9) 0.084(1) 0.086(1) -0.0042(9) 0.0326(9) 0.008(1)
O(4) 0.071(1) 0.085(2) 0.092(1) 0.034(1) 0.051(1) 0.047(1)
O(5) 0.0461(9) 0.0492(9) 0.0475(8) 0.0078(8) 0.0223(7) 0.0204(7)
O(6) 0.060(1) 0.058(1) 0.0618(10) 0.0276(8) 0.0446(9) 0.0218(8)
O(7) 0.0550(9) 0.0571(10) 0.0363(7) 0.0019(8) 0.0220(7) 0.0099(6)
O(8) 0.0484(9) 0.0413(8) 0.0356(7) -0.0158(7) 0.0101(6) -0.0014(6)
C(1) 0.0348(9) 0.0243(9) 0.0315(8) -0.0009(7) 0.0192(7) 0.0040(6)
C(2) 0.0350(10) 0.0260(9) 0.0397(10) -0.0049(7) 0.0237(8) -0.0017(7)
C(3) 0.0322(9) 0.0234(8) 0.0345(9) 0.0002(7) 0.0214(7) 0.0018(6)
C(4) 0.0312(9) 0.0220(8) 0.0328(8) 0.0014(7) 0.0184(7) 0.0032(6)
C(5) 0.043(1) 0.0247(9) 0.0398(10) -0.0049(8) 0.0282(8) -0.0016(7)
C(6) 0.0279(9) 0.0225(8) 0.0390(9) -0.0013(7) 0.0191(7) 0.0036(6)
C(7) 0.0352(10) 0.0208(9) 0.0460(9) 0.0022(7) 0.0215(7) 0.0011(7)
C(8) 0.0384(10) 0.038(1) 0.057(1) 0.0086(9) 0.0216(9) 0.0122(9)
C(9) 0.0366(9) 0.043(1) 0.051(1) 0.0061(9) 0.0236(8) -0.0012(9)
C(10) 0.0384(10) 0.0294(9) 0.0416(10) 0.0037(8) 0.0243(8) -0.0039(7)
C(11) 0.0379(9) 0.0287(9) 0.0339(8) 0.0001(8) 0.0237(7) 0.0014(7)
C(12) 0.041(1) 0.039(1) 0.0322(9) 0.0027(8) 0.0203(7) 0.0041(7)
C(13) 0.059(1) 0.048(1) 0.046(1) 0.016(1) 0.030(1) 0.0177(10)
C(14) 0.036(1) 0.054(1) 0.050(1) 0.0095(10) 0.0197(9) 0.0108(10)
C(15) 0.0327(9) 0.0344(10) 0.0351(9) -0.0001(8) 0.0163(7) 0.0003(7)
C(16) 0.0305(9) 0.0246(9) 0.0343(9) -0.0020(7) 0.0111(7) -0.0005(6)
C(17) 0.070(2) 0.071(2) 0.085(2) 0.040(1) 0.052(2) 0.026(1)
C(18) 0.0319(10) 0.0330(10) 0.0365(8) 0.0037(7) 0.0166(7) 0.0015(7)
C(19) 0.056(2) 0.080(2) 0.036(1) -0.026(1) 0.003(1) -0.013(1)

loop_
_atom_type_symbol
_atom_type_description
_atom_type_scat_dispersion_real
_atom_type_scat_dispersion_imag
_atom_type_scat_source
C C 0.003 0.002
;International Tables for Crystallography
(1992, Vol. C, Tables 4.2.6.8 and 6.1.1.1)
;
H H 0.000 0.000
;International Tables for Crystallography
(1992, Vol. C, Table 6.1.1.2)
;
O O 0.011 0.006
;International Tables for Crystallography
(1992, Vol. C, Tables 4.2.6.8 and 6.1.1.1)
;

loop_
_geom_angle_atom_site_label_1
_geom_angle_atom_site_label_2
_geom_angle_atom_site_label_3
_geom_angle
_geom_angle_site_symmetry_1
_geom_angle_site_symmetry_2
_geom_angle_site_symmetry_3
_geom_angle_publ_flag
C(8) O(2) C(9) 110.5(3) 1_555 1_555 1_555 yes
C(13) O(4) C(14) 106.1(3) 1_555 1_555 1_555 yes
C(16) O(6) C(17) 118.1(3) 1_555 1_555 1_555 yes
C(18) O(8) C(19) 116.1(3) 1_555 1_555 1_555 yes
C(2) C(1) C(5) 106.1(2) 1_555 1_555 1_555 yes
C(2) C(1) C(16) 110.7(2) 1_555 1_555 1_555 yes
C(2) C(1) C(18) 111.9(2) 1_555 1_555 1_555 yes
C(5) C(1) C(16) 110.3(2) 1_555 1_555 1_555 yes
C(5) C(1) C(18) 113.0(2) 1_555 1_555 1_555 yes
C(16) C(1) C(18) 104.9(2) 1_555 1_555 1_555 yes
C(1) C(2) C(3) 102.1(2) 1_555 1_555 1_555 yes
C(1) C(2) H(1) 111.3(3) 1_555 1_555 1_555 no
C(1) C(2) H(2) 111.4(4) 1_555 1_555 1_555 no
C(3) C(2) H(1) 110.9(7) 1_555 1_555 1_555 no
C(3) C(2) H(2) 111.1(5) 1_555 1_555 1_555 no
H(1) C(2) H(2) 109.8(7) 1_555 1_555 1_555 no
C(2) C(3) C(4) 113.2(2) 1_555 1_555 1_555 yes
C(2) C(3) C(11) 131.4(2) 1_555 1_555 1_555 yes
C(4) C(3) C(11) 115.4(3) 1_555 1_555 1_555 yes
C(3) C(4) C(5) 112.4(3) 1_555 1_555 1_555 yes
C(3) C(4) C(6) 115.5(2) 1_555 1_555 1_555 yes
C(5) C(4) C(6) 132.0(2) 1_555 1_555 1_555 yes
C(1) C(5) C(4) 102.7(2) 1_555 1_555 1_555 yes
C(1) C(5) H(3) 111.5(7) 1_555 1_555 1_555 no
C(1) C(5) H(4) 111.4(6) 1_555 1_555 1_555 no
C(4) C(5) H(3) 111.0(4) 1_555 1_555 1_555 no
C(4) C(5) H(4) 110.9(5) 1_555 1_555 1_555 no
H(3) C(5) H(4) 109.3(4) 1_555 1_555 1_555 no
C(4) C(6) C(7) 106.5(2) 1_555 1_555 1_555 yes
C(4) C(6) C(15) 108.3(2) 1_555 1_555 1_555 yes
C(4) C(6) H(5) 112.0(5) 1_555 1_555 1_555 no
C(7) C(6) C(15) 106.4(2) 1_555 1_555 1_555 yes
C(7) C(6) H(5) 111.5(6) 1_555 1_555 1_555 no
C(15) C(6) H(5) 111.8(3) 1_555 1_555 1_555 no
C(6) C(7) C(8) 110.9(3) 1_555 1_555 1_555 yes
C(6) C(7) C(10) 110.3(2) 1_555 1_555 1_555 yes
C(6) C(7) H(6) 110.5(3) 1_555 1_555 1_555 no
C(8) C(7) C(10) 104.2(3) 1_555 1_555 1_555 yes
C(8) C(7) H(6) 110.2(4) 1_555 1_555 1_555 no
C(10) C(7) H(6) 110.5(3) 1_555 1_555 1_555 no
O(1) C(8) O(2) 119.6(3) 1_555 1_555 1_555 yes
O(1) C(8) C(7) 129.6(4) 1_555 1_555 1_555 yes
O(2) C(8) C(7) 110.7(3) 1_555 1_555 1_555 yes
O(2) C(9) O(3) 119.9(3) 1_555 1_555 1_555 yes
O(2) C(9) C(10) 110.2(3) 1_555 1_555 1_555 yes
O(3) C(9) C(10) 129.9(3) 1_555 1_555 1_555 yes
C(7) C(10) C(9) 104.3(2) 1_555 1_555 1_555 yes
C(7) C(10) C(11) 110.7(2) 1_555 1_555 1_555 yes
C(7) C(10) H(7) 109.7(5) 1_555 1_555 1_555 no
C(9) C(10) C(11) 111.7(3) 1_555 1_555 1_555 yes
C(9) C(10) H(7) 109.9(3) 1_555 1_555 1_555 no
C(11) C(10) H(7) 110.3(6) 1_555 1_555 1_555 no
C(3) C(11) C(10) 106.4(2) 1_555 1_555 1_555 yes
C(3) C(11) C(12) 107.6(2) 1_555 1_555 1_555 yes
C(3) C(11) H(8) 112.6(5) 1_555 1_555 1_555 no
C(10) C(11) C(12) 105.4(2) 1_555 1_555 1_555 yes
C(10) C(11) H(8) 112.0(6) 1_555 1_555 1_555 no
C(12) C(11) H(8) 112.3(2) 1_555 1_555 1_555 no
C(11) C(12) C(13) 113.8(3) 1_555 1_555 1_555 yes
C(11) C(12) C(15) 110.4(2) 1_555 1_555 1_555 yes
C(11) C(12) H(9) 109.6(3) 1_555 1_555 1_555 no
C(13) C(12) C(15) 103.5(3) 1_555 1_555 1_555 yes
C(13) C(12) H(9) 109.9(5) 1_555 1_555 1_555 no
C(15) C(12) H(9) 109.4(5) 1_555 1_555 1_555 no
O(4) C(13) C(12) 105.9(3) 1_555 1_555 1_555 yes
O(4) C(13) H(10) 110.4(4) 1_555 1_555 1_555 no
O(4) C(13) H(11) 110.3(4) 1_555 1_555 1_555 no
C(12) C(13) H(10) 110.1(5) 1_555 1_555 1_555 no
C(12) C(13) H(11) 110.1(6) 1_555 1_555 1_555 no
H(10) C(13) H(11) 110.0(10) 1_555 1_555 1_555 no
O(4) C(14) C(15) 107.4(3) 1_555 1_555 1_555 yes
O(4) C(14) H(12) 110.2(5) 1_555 1_555 1_555 no
O(4) C(14) H(13) 110.3(7) 1_555 1_555 1_555 no
C(15) C(14) H(12) 109.7(7) 1_555 1_555 1_555 no
C(15) C(14) H(13) 109.8(4) 1_555 1_555 1_555 no
H(12) C(14) H(13) 109.5(3) 1_555 1_555 1_555 no
C(6) C(15) C(12) 109.6(2) 1_555 1_555 1_555 yes
C(6) C(15) C(14) 114.9(3) 1_555 1_555 1_555 yes
C(6) C(15) H(14) 109.3(4) 1_555 1_555 1_555 no
C(12) C(15) C(14) 103.7(3) 1_555 1_555 1_555 yes
C(12) C(15) H(14) 109.5(3) 1_555 1_555 1_555 no
C(14) C(15) H(14) 109.6(4) 1_555 1_555 1_555 no
O(5) C(16) O(6) 123.9(3) 1_555 1_555 1_555 yes
O(5) C(16) C(1) 126.5(3) 1_555 1_555 1_555 yes
O(6) C(16) C(1) 109.6(2) 1_555 1_555 1_555 yes
O(6) C(17) H(15) 109.3(5) 1_555 1_555 1_555 no
O(6) C(17) H(16) 109.2(6) 1_555 1_555 1_555 no
O(6) C(17) H(17) 109.2(6) 1_555 1_555 1_555 no
H(15) C(17) H(16) 109.9(9) 1_555 1_555 1_555 no
H(15) C(17) H(17) 109.8(8) 1_555 1_555 1_555 no
H(16) C(17) H(17) 109.4(6) 1_555 1_555 1_555 no
O(7) C(18) O(8) 124.0(3) 1_555 1_555 1_555 yes
O(7) C(18) C(1) 126.2(3) 1_555 1_555 1_555 yes
O(8) C(18) C(1) 109.7(2) 1_555 1_555 1_555 yes
O(8) C(19) H(18) 109.2(6) 1_555 1_555 1_555 no
O(8) C(19) H(19) 109.3(5) 1_555 1_555 1_555 no
O(8) C(19) H(20) 109.4(4) 1_555 1_555 1_555 no
H(18) C(19) H(19) 109.3(5) 1_555 1_555 1_555 no
H(18) C(19) H(20) 109.6(5) 1_555 1_555 1_555 no
H(19) C(19) H(20) 109(1) 1_555 1_555 1_555 no

loop_
_geom_bond_atom_site_label_1
_geom_bond_atom_site_label_2
_geom_bond_distance
_geom_bond_site_symmetry_1
_geom_bond_site_symmetry_2
_geom_bond_publ_flag
O(1) C(8) 1.191(4) 1_555 1_555 yes
O(2) C(8) 1.388(4) 1_555 1_555 yes
O(2) C(9) 1.377(4) 1_555 1_555 yes
O(3) C(9) 1.184(5) 1_555 1_555 yes
O(4) C(13) 1.444(6) 1_555 1_555 yes
O(4) C(14) 1.400(5) 1_555 1_555 yes
O(5) C(16) 1.197(4) 1_555 1_555 yes
O(6) C(16) 1.325(4) 1_555 1_555 yes
O(6) C(17) 1.434(5) 1_555 1_555 yes
O(7) C(18) 1.192(4) 1_555 1_555 yes
O(8) C(18) 1.335(4) 1_555 1_555 yes
O(8) C(19) 1.446(4) 1_555 1_555 yes
C(1) C(2) 1.559(4) 1_555 1_555 yes
C(1) C(5) 1.555(4) 1_555 1_555 yes
C(1) C(16) 1.533(4) 1_555 1_555 yes
C(1) C(18) 1.518(4) 1_555 1_555 yes
C(2) C(3) 1.500(4) 1_555 1_555 yes
C(3) C(4) 1.328(4) 1_555 1_555 yes
C(3) C(11) 1.506(4) 1_555 1_555 yes
C(4) C(5) 1.495(4) 1_555 1_555 yes
C(4) C(6) 1.496(4) 1_555 1_555 yes
C(6) C(7) 1.551(4) 1_555 1_555 yes
C(6) C(15) 1.547(4) 1_555 1_555 yes
C(7) C(8) 1.497(5) 1_555 1_555 yes
C(7) C(10) 1.528(4) 1_555 1_555 yes
C(9) C(10) 1.511(4) 1_555 1_555 yes
C(10) C(11) 1.563(4) 1_555 1_555 yes
C(11) C(12) 1.549(4) 1_555 1_555 yes
C(12) C(13) 1.527(5) 1_555 1_555 yes
C(12) C(15) 1.557(4) 1_555 1_555 yes
C(14) C(15) 1.521(5) 1_555 1_555 yes

loop_
_geom_contact_atom_site_label_1
_geom_contact_atom_site_label_2
_geom_contact_distance
_geom_contact_site_symmetry_1
_geom_contact_site_symmetry_2
O(1) C(19) 3.512(6) 1_555 2_555
O(1) O(6) 3.526(4) 1_555 2_555
O(1) C(17) 3.537(6) 1_555 2_555
O(2) O(5) 3.081(3) 1_555 2_556
O(2) C(19) 3.362(5) 1_555 2_455
O(2) O(4) 3.441(5) 1_555 1_454
O(2) C(14) 3.576(5) 1_555 1_454
O(3) C(14) 3.467(5) 1_555 1_455
O(3) C(6) 3.473(4) 1_555 1_455
O(4) C(18) 3.067(5) 1_555 1_656
O(4) O(7) 3.088(4) 1_555 1_656
O(4) C(2) 3.376(5) 1_555 1_656
O(4) O(8) 3.463(4) 1_555 1_656
O(5) C(9) 3.080(5) 1_555 2_546
O(5) C(8) 3.114(5) 1_555 2_546
O(5) C(7) 3.195(4) 1_555 2_546
O(5) C(10) 3.204(4) 1_555 2_546
O(5) C(19) 3.289(5) 1_555 1_656
O(6) C(13) 3.448(4) 1_555 1_554
O(7) C(14) 3.227(5) 1_555 1_454
O(7) C(11) 3.374(4) 1_555 1_554

loop_
_geom_torsion_atom_site_label_1
_geom_torsion_atom_site_label_2
_geom_torsion_atom_site_label_3
_geom_torsion_atom_site_label_4
_geom_torsion
_geom_torsion_site_symmetry_1
_geom_torsion_site_symmetry_2
_geom_torsion_site_symmetry_3
_geom_torsion_site_symmetry_4
_geom_torsion_publ_flag
O(1) C(8) O(2) C(9) 178.6(4) 1_555 1_555 1_555 1_555 yes
O(1) C(8) C(7) C(6) -57.7(5) 1_555 1_555 1_555 1_555 yes
O(1) C(8) C(7) C(10) -176.4(4) 1_555 1_555 1_555 1_555 yes
O(2) C(8) C(7) C(6) 119.4(3) 1_555 1_555 1_555 1_555 yes
O(2) C(8) C(7) C(10) 0.7(4) 1_555 1_555 1_555 1_555 yes
O(2) C(9) C(10) C(7) 3.0(3) 1_555 1_555 1_555 1_555 yes
O(2) C(9) C(10) C(11) -116.6(3) 1_555 1_555 1_555 1_555 yes
O(3) C(9) O(2) C(8) 177.7(4) 1_555 1_555 1_555 1_555 yes
O(3) C(9) C(10) C(7) -177.4(4) 1_555 1_555 1_555 1_555 yes
O(3) C(9) C(10) C(11) 62.9(5) 1_555 1_555 1_555 1_555 yes
O(4) C(13) C(12) C(11) 141.9(3) 1_555 1_555 1_555 1_555 yes
O(4) C(13) C(12) C(15) 22.0(4) 1_555 1_555 1_555 1_555 yes
O(4) C(14) C(15) C(6) -140.6(3) 1_555 1_555 1_555 1_555 yes
O(4) C(14) C(15) C(12) -21.0(4) 1_555 1_555 1_555 1_555 yes
O(5) C(16) O(6) C(17) 0.7(6) 1_555 1_555 1_555 1_555 yes
O(5) C(16) C(1) C(2) 8.1(4) 1_555 1_555 1_555 1_555 yes
O(5) C(16) C(1) C(5) 125.3(3) 1_555 1_555 1_555 1_555 yes
O(5) C(16) C(1) C(18) -112.8(3) 1_555 1_555 1_555 1_555 yes
O(6) C(16) C(1) C(2) -174.6(3) 1_555 1_555 1_555 1_555 yes
O(6) C(16) C(1) C(5) -57.4(3) 1_555 1_555 1_555 1_555 yes
O(6) C(16) C(1) C(18) 64.5(3) 1_555 1_555 1_555 1_555 yes
O(7) C(18) O(8) C(19) -1.5(5) 1_555 1_555 1_555 1_555 yes
O(7) C(18) C(1) C(2) 127.6(3) 1_555 1_555 1_555 1_555 yes
O(7) C(18) C(1) C(5) 7.9(4) 1_555 1_555 1_555 1_555 yes
O(7) C(18) C(1) C(16) -112.3(4) 1_555 1_555 1_555 1_555 yes
O(8) C(18) C(1) C(2) -54.6(3) 1_555 1_555 1_555 1_555 yes
O(8) C(18) C(1) C(5) -174.3(3) 1_555 1_555 1_555 1_555 yes
O(8) C(18) C(1) C(16) 65.5(3) 1_555 1_555 1_555 1_555 yes
C(1) C(2) C(3) C(4) 9.9(3) 1_555 1_555 1_555 1_555 yes
C(1) C(2) C(3) C(11) -169.5(3) 1_555 1_555 1_555 1_555 yes
C(1) C(5) C(4) C(3) -12.8(3) 1_555 1_555 1_555 1_555 yes
C(1) C(5) C(4) C(6) 168.5(3) 1_555 1_555 1_555 1_555 yes
C(1) C(16) O(6) C(17) -176.6(3) 1_555 1_555 1_555 1_555 yes
C(1) C(18) O(8) C(19) -179.4(3) 1_555 1_555 1_555 1_555 yes
C(2) C(1) C(5) C(4) 18.1(3) 1_555 1_555 1_555 1_555 yes
C(2) C(3) C(4) C(5) 1.9(4) 1_555 1_555 1_555 1_555 yes
C(2) C(3) C(4) C(6) -179.2(2) 1_555 1_555 1_555 1_555 yes
C(2) C(3) C(11) C(10) -124.4(3) 1_555 1_555 1_555 1_555 yes
C(2) C(3) C(11) C(12) 123.0(3) 1_555 1_555 1_555 1_555 yes
C(3) C(2) C(1) C(5) -17.0(3) 1_555 1_555 1_555 1_555 yes
C(3) C(2) C(1) C(16) 102.7(3) 1_555 1_555 1_555 1_555 yes
C(3) C(2) C(1) C(18) -140.7(2) 1_555 1_555 1_555 1_555 yes
C(3) C(4) C(6) C(7) -57.7(3) 1_555 1_555 1_555 1_555 yes
C(3) C(4) C(6) C(15) 56.4(3) 1_555 1_555 1_555 1_555 yes
C(3) C(11) C(10) C(7) -52.9(3) 1_555 1_555 1_555 1_555 yes
C(3) C(11) C(10) C(9) 62.9(3) 1_555 1_555 1_555 1_555 yes
C(3) C(11) C(12) C(13) -62.8(3) 1_555 1_555 1_555 1_555 yes
C(3) C(11) C(12) C(15) 53.1(3) 1_555 1_555 1_555 1_555 yes
C(4) C(3) C(11) C(10) 56.2(3) 1_555 1_555 1_555 1_555 yes
C(4) C(3) C(11) C(12) -56.4(3) 1_555 1_555 1_555 1_555 yes
C(4) C(5) C(1) C(16) -102.0(3) 1_555 1_555 1_555 1_555 yes
C(4) C(5) C(1) C(18) 141.0(3) 1_555 1_555 1_555 1_555 yes
C(4) C(6) C(7) C(8) -60.1(3) 1_555 1_555 1_555 1_555 yes
C(4) C(6) C(7) C(10) 54.9(3) 1_555 1_555 1_555 1_555 yes
C(4) C(6) C(15) C(12) -53.2(3) 1_555 1_555 1_555 1_555 yes
C(4) C(6) C(15) C(14) 63.0(3) 1_555 1_555 1_555 1_555 yes
C(5) C(4) C(3) C(11) -178.6(3) 1_555 1_555 1_555 1_555 yes
C(5) C(4) C(6) C(7) 121.0(3) 1_555 1_555 1_555 1_555 yes
C(5) C(4) C(6) C(15) -124.9(3) 1_555 1_555 1_555 1_555 yes
C(6) C(4) C(3) C(11) 0.3(4) 1_555 1_555 1_555 1_555 yes
C(6) C(7) C(10) C(9) -121.3(3) 1_555 1_555 1_555 1_555 yes
C(6) C(7) C(10) C(11) -0.9(3) 1_555 1_555 1_555 1_555 yes
C(6) C(15) C(12) C(11) -0.2(3) 1_555 1_555 1_555 1_555 yes
C(6) C(15) C(12) C(13) 122.0(3) 1_555 1_555 1_555 1_555 yes
C(7) C(6) C(15) C(12) 61.0(3) 1_555 1_555 1_555 1_555 yes
C(7) C(6) C(15) C(14) 177.2(3) 1_555 1_555 1_555 1_555 yes
C(7) C(8) O(2) C(9) 1.2(4) 1_555 1_555 1_555 1_555 yes
C(7) C(10) C(11) C(12) 61.2(3) 1_555 1_555 1_555 1_555 yes
C(8) O(2) C(9) C(10) -2.7(4) 1_555 1_555 1_555 1_555 yes
C(8) C(7) C(6) C(15) -175.5(3) 1_555 1_555 1_555 1_555 yes
C(8) C(7) C(10) C(9) -2.1(3) 1_555 1_555 1_555 1_555 yes
C(8) C(7) C(10) C(11) 118.2(3) 1_555 1_555 1_555 1_555 yes
C(9) C(10) C(11) C(12) 177.0(2) 1_555 1_555 1_555 1_555 yes
C(10) C(7) C(6) C(15) -60.5(3) 1_555 1_555 1_555 1_555 yes
C(10) C(11) C(12) C(13) -176.0(2) 1_555 1_555 1_555 1_555 yes
C(10) C(11) C(12) C(15) -60.2(3) 1_555 1_555 1_555 1_555 yes
C(11) C(12) C(15) C(14) -123.3(3) 1_555 1_555 1_555 1_555 yes
C(12) C(13) O(4) C(14) -36.6(4) 1_555 1_555 1_555 1_555 yes
C(13) O(4) C(14) C(15) 36.1(4) 1_555 1_555 1_555 1_555 yes
C(13) C(12) C(15) C(14) -1.1(3) 1_555 1_555 1_555 1_555 yes
